data_4115589
loop_
_publ_author_name
'Shuji Kimura'
'Eckhard Bill'
'Eberhard Bothe'
'Thomas Weyherm\"uller'
'Karl Wieghardt'

_publ_section_title
;
 Phenylthiyl Radical Complexes of Gallium(III), Iron(III), and Cobalt(III)
 and Comparison with Their Phenoxyl Analogues
;
_journal_name_full 'Journal of the American Chemical Society'
_journal_page_first 6025
_journal_page_last 6039
_journal_paper_doi 10.1021/ja004305p
_journal_volume 123
_journal_year 2001
_chemical_formula_structural '[C25 H38 Co N3 O4 S], 1 1/6 H2O'
_chemical_formula_sum 'C25 H40.33 Co N3 O5.17 S'
_chemical_formula_weight 556.59
_chemical_name_systematic
; 
 ? 
;
_space_group_IT_number 165
_symmetry_cell_setting trigonal
_symmetry_space_group_name_Hall '-P 3 2"c'
_symmetry_space_group_name_H-M 'P -3 c 1'
_atom_sites_solution_hydrogens geom
_atom_sites_solution_primary direct
_atom_sites_solution_secondary difmap
_audit_creation_method SHELXL
_cell_angle_alpha 90.00
_cell_angle_beta 90.00
_cell_angle_gamma 120.00
_cell_formula_units_Z 12
_cell_length_a 27.694(5)
_cell_length_b 27.694(5)
_cell_length_c 13.188(3)
_cell_measurement_reflns_used 10697
_cell_measurement_temperature 100(2)
_cell_measurement_theta_max 27.10
_cell_measurement_theta_min 1.00
_cell_volume 8760(3)
_computing_structure_refinement 'SHELXL-93 (Sheldrick, 1993)'
_computing_structure_solution 'SHELXS-86 (Sheldrick, 1990)'
_diffrn_ambient_temperature 100(2)
_diffrn_measurement_device 'Nonius KappaCCD'
_diffrn_measurement_method '\w, 526 images a 1 deg./120 sec.'
_diffrn_radiation_monochromator graphite
_diffrn_radiation_source 'fine-focus sealed tube'
_diffrn_radiation_type MoK\a
_diffrn_radiation_wavelength 0.71073
_diffrn_reflns_av_R_equivalents 0.3472
_diffrn_reflns_av_sigmaI/netI 0.1497
_diffrn_reflns_limit_h_max 23
_diffrn_reflns_limit_h_min -30
_diffrn_reflns_limit_k_max 30
_diffrn_reflns_limit_k_min -24
_diffrn_reflns_limit_l_max 12
_diffrn_reflns_limit_l_min -14
_diffrn_reflns_number 13187
_diffrn_reflns_theta_max 17.50
_diffrn_reflns_theta_min 1.47
_exptl_absorpt_coefficient_mu 0.696
_exptl_absorpt_correction_type 'Not measured'
_exptl_crystal_colour 'red orange'
_exptl_crystal_density_diffrn 1.266
_exptl_crystal_description 'very thin needle'
_exptl_crystal_F_000 3548
_exptl_crystal_size_max 0.17
_exptl_crystal_size_mid 0.06
_exptl_crystal_size_min 0.04
_refine_diff_density_max 0.562
_refine_diff_density_min -0.324
_refine_diff_density_rms 0.079
_refine_ls_extinction_method none
_refine_ls_goodness_of_fit_all 0.991
_refine_ls_goodness_of_fit_obs 1.200
_refine_ls_matrix_type full
_refine_ls_number_parameters 187
_refine_ls_number_reflns 1850
_refine_ls_number_restraints 0
_refine_ls_restrained_S_all 1.173
_refine_ls_restrained_S_obs 1.200
_refine_ls_R_factor_all 0.1601
_refine_ls_R_factor_obs 0.0726
_refine_ls_shift/esd_max 0.000
_refine_ls_shift/esd_mean 0.000
_refine_ls_structure_factor_coef Fsqd
_refine_ls_weighting_details 'w=1/[\s^2^(Fo^2^)+(0.0904P)^2^+0.0000P] where P=(Fo^2^+2Fc^2^)/3'
_refine_ls_weighting_scheme calc
_refine_ls_wR_factor_all 0.2404
_refine_ls_wR_factor_obs 0.1652
_reflns_number_observed 924
_reflns_number_total 1857
_reflns_observed_criterion >2sigma(I)
_cod_data_source_file ja004305p_4.cif
_cod_data_source_block 4
_cod_depositor_comments
;
The following automatic conversions were performed:

'_refine_ls_weighting_scheme' value 'calc
w=1/[\s^2^(Fo^2^)+(0.0904P)^2^+0.0000P] where P=(Fo^2^+2Fc^2^)/3' was
changed to 'calc'. New tag '_refine_ls_weighting_details' was
created. The value of the new tag was set to
'w=1/[\s^2^(Fo^2^)+(0.0904P)^2^+0.0000P] where P=(Fo^2^+2Fc^2^)/3'.

Automatic conversion script
Id: cif_fix_values 3143 2015-03-26 13:38:13Z robertas 
;
_cod_original_cell_volume 8759.5(30)
_cod_database_code 4115589

loop_
_symmetry_equiv_pos_as_xyz
'x, y, z'
'-y, x-y, z'
'-x+y, -x, z'
'y, x, -z+1/2'
'x-y, -y, -z+1/2'
'-x, -x+y, -z+1/2'
'-x, -y, -z'
'y, -x+y, -z'
'x-y, x, -z'
'-y, -x, z-1/2'
'-x+y, y, z-1/2'
'x, x-y, z-1/2'

loop_
_atom_site_aniso_label
_atom_site_aniso_U_11
_atom_site_aniso_U_22
_atom_site_aniso_U_33
_atom_site_aniso_U_23
_atom_site_aniso_U_13
_atom_site_aniso_U_12
Co1 0.050(2) 0.045(2) 0.059(2) 0.0016(14) 0.0044(13) 0.0246(14)
S1 0.048(3) 0.055(3) 0.063(3) -0.003(2) 0.000(2) 0.023(2)
O1 0.041(7) 0.043(7) 0.058(8) -0.003(5) -0.003(6) 0.019(5)
O2 0.049(7) 0.053(7) 0.065(8) -0.001(6) 0.001(6) 0.024(6)
O3 0.061(7) 0.036(7) 0.067(8) 0.011(6) 0.005(6) 0.023(6)
O4 0.064(7) 0.043(7) 0.062(8) 0.007(6) 0.002(6) 0.028(6)
N1 0.047(8) 0.037(8) 0.067(10) -0.008(8) -0.012(8) 0.020(7)
N2 0.040(8) 0.039(8) 0.064(10) -0.016(7) 0.004(7) 0.019(7)
N3 0.062(9) 0.041(8) 0.044(9) 0.004(7) -0.002(7) 0.030(7)

loop_
_atom_site_label
_atom_site_type_symbol
_atom_site_fract_x
_atom_site_fract_y
_atom_site_fract_z
_atom_site_U_iso_or_equiv
_atom_site_thermal_displace_type
_atom_site_occupancy
_atom_site_calc_flag
_atom_site_refinement_flags
Co1 Co 0.29857(7) 0.14985(8) 0.2878(2) 0.0511(9) Uani 1 d .
S1 S 0.37909(15) 0.17428(15) 0.2032(3) 0.0565(14) Uani 1 d .
O1 O 0.2577(4) 0.0851(3) 0.2033(7) 0.048(3) Uani 1 d .
O2 O 0.1730(3) 0.0350(4) 0.1364(8) 0.056(3) Uani 1 d .
O3 O 0.2858(3) 0.1948(4) 0.1913(7) 0.055(3) Uani 1 d .
O4 O 0.3270(3) 0.2837(3) 0.1406(7) 0.056(3) Uani 1 d .
N1 N 0.3132(4) 0.1098(4) 0.3919(9) 0.051(4) Uani 1 d .
N2 N 0.2255(4) 0.1256(4) 0.3528(9) 0.048(4) Uani 1 d .
N3 N 0.3291(4) 0.2153(4) 0.3740(9) 0.047(3) Uani 1 d .
C1 C 0.2570(5) 0.0650(5) 0.4266(11) 0.049(4) Uiso 1 d .
H1A H 0.2408(5) 0.0356(5) 0.3762(11) 0.058 Uiso 1 calc R
H1B H 0.2606(5) 0.0490(5) 0.4895(11) 0.058 Uiso 1 calc R
C2 C 0.2201(6) 0.0890(6) 0.4422(12) 0.069(5) Uiso 1 d .
H2A H 0.2305(6) 0.1109(6) 0.5041(12) 0.083 Uiso 1 calc R
H2B H 0.1817(6) 0.0593(6) 0.4489(12) 0.083 Uiso 1 calc R
C3 C 0.2276(5) 0.1775(5) 0.3880(11) 0.061(5) Uiso 1 d .
H3A H 0.1973(5) 0.1685(5) 0.4352(11) 0.073 Uiso 1 calc R
H3B H 0.2233(5) 0.1971(5) 0.3307(11) 0.073 Uiso 1 calc R
C4 C 0.2831(5) 0.2142(5) 0.4395(11) 0.064(5) Uiso 1 d .
H4A H 0.2833(5) 0.1994(5) 0.5062(11) 0.076 Uiso 1 calc R
H4B H 0.2892(5) 0.2516(5) 0.4476(11) 0.076 Uiso 1 calc R
C5 C 0.3702(5) 0.2098(5) 0.4359(10) 0.044(4) Uiso 1 d .
H5A H 0.3811(5) 0.2351(5) 0.4933(10) 0.053 Uiso 1 calc R
H5B H 0.4032(5) 0.2197(5) 0.3958(10) 0.053 Uiso 1 calc R
C6 C 0.3453(5) 0.1502(5) 0.4736(11) 0.048(4) Uiso 1 d .
H6A H 0.3749(5) 0.1439(5) 0.4968(11) 0.058 Uiso 1 calc R
H6B H 0.3208(5) 0.1444(5) 0.5306(11) 0.058 Uiso 1 calc R
C7 C 0.3426(5) 0.0810(5) 0.3558(11) 0.054(5) Uiso 1 d .
H7A H 0.3263(5) 0.0633(5) 0.2916(11) 0.064 Uiso 1 calc R
H7B H 0.3358(5) 0.0518(5) 0.4038(11) 0.064 Uiso 1 calc R
C8 C 0.4041(6) 0.1168(6) 0.3418(12) 0.059(5) Uiso 1 d .
C9 C 0.4248(6) 0.1594(5) 0.2741(11) 0.048(4) Uiso 1 d .
C10 C 0.4849(6) 0.1931(6) 0.2608(12) 0.069(5) Uiso 1 d .
C11 C 0.5159(6) 0.1761(6) 0.3169(11) 0.065(5) Uiso 1 d .
H11 H 0.5543(6) 0.1962(6) 0.3080(11) 0.078 Uiso 1 calc R
C12 C 0.4959(6) 0.1327(6) 0.3842(11) 0.059(5) Uiso 1 d .
C13 C 0.4378(6) 0.1025(5) 0.3985(11) 0.064(5) Uiso 1 d .
H13 H 0.4220(6) 0.0733(5) 0.4449(11) 0.077 Uiso 1 calc R
C14 C 0.5164(6) 0.2461(6) 0.1932(12) 0.066(5) Uiso 1 d .
C15 C 0.5797(5) 0.2702(5) 0.1911(11) 0.074(5) Uiso 1 d .
H15A H 0.5940(5) 0.2781(5) 0.2591(11) 0.111 Uiso 1 calc R
H15B H 0.5968(5) 0.3040(5) 0.1520(11) 0.111 Uiso 1 calc R
H15C H 0.5880(5) 0.2437(5) 0.1608(11) 0.111 Uiso 1 calc R
C16 C 0.4969(5) 0.2347(5) 0.0833(11) 0.078(5) Uiso 1 d .
H16A H 0.4572(5) 0.2195(5) 0.0808(11) 0.117 Uiso 1 calc R
H16B H 0.5062(5) 0.2086(5) 0.0544(11) 0.117 Uiso 1 calc R
H16C H 0.5150(5) 0.2689(5) 0.0456(11) 0.117 Uiso 1 calc R
C17 C 0.5064(5) 0.2926(5) 0.2370(11) 0.071(5) Uiso 1 d .
H17A H 0.5187(5) 0.2998(5) 0.3063(11) 0.107 Uiso 1 calc R
H17B H 0.4674(5) 0.2807(5) 0.2339(11) 0.107 Uiso 1 calc R
H17C H 0.5270(5) 0.3261(5) 0.1979(11) 0.107 Uiso 1 calc R
C18 C 0.5341(7) 0.1156(7) 0.4440(15) 0.095(6) Uiso 1 d .
C19 C 0.5054(7) 0.0745(7) 0.5269(14) 0.133(7) Uiso 1 d .
H19A H 0.4744(7) 0.0414(7) 0.4994(14) 0.199 Uiso 1 calc R
H19B H 0.4922(7) 0.0903(7) 0.5769(14) 0.199 Uiso 1 calc R
H19C H 0.5311(7) 0.0652(7) 0.5578(14) 0.199 Uiso 1 calc R
C20 C 0.5587(7) 0.0927(7) 0.3662(15) 0.143(8) Uiso 1 d .
H20A H 0.5770(7) 0.1197(7) 0.3134(15) 0.215 Uiso 1 calc R
H20B H 0.5293(7) 0.0588(7) 0.3374(15) 0.215 Uiso 1 calc R
H20C H 0.5852(7) 0.0852(7) 0.3990(15) 0.215 Uiso 1 calc R
C21 C 0.5824(6) 0.1668(6) 0.4913(13) 0.121(7) Uiso 1 d .
H21A H 0.6019(6) 0.1942(6) 0.4397(13) 0.182 Uiso 1 calc R
H21B H 0.6074(6) 0.1567(6) 0.5225(13) 0.182 Uiso 1 calc R
H21C H 0.5686(6) 0.1819(6) 0.5416(13) 0.182 Uiso 1 calc R
C22 C 0.1838(5) 0.0958(6) 0.2707(11) 0.056(4) Uiso 1 d .
H22A H 0.1762(5) 0.1219(6) 0.2350(11) 0.067 Uiso 1 calc R
H22B H 0.1492(5) 0.0671(6) 0.3004(11) 0.067 Uiso 1 calc R
C23 C 0.2055(7) 0.0696(6) 0.1973(12) 0.048(5) Uiso 1 d .
C24 C 0.3523(5) 0.2643(5) 0.3023(11) 0.059(5) Uiso 1 d .
H24A H 0.3915(5) 0.2775(5) 0.2902(11) 0.070 Uiso 1 calc R
H24B H 0.3491(5) 0.2945(5) 0.3326(11) 0.070 Uiso 1 calc R
C25 C 0.3208(6) 0.2475(8) 0.2018(13) 0.055(5) Uiso 1 d .
O10 O 0.0880(8) 0.0570(8) 0.0826(15) 0.268(9) Uiso 1 d .
O20 O 0.0000 0.0000 0.2500 0.217(18) Uiso 1 d S

loop_
_atom_type_symbol
_atom_type_description
_atom_type_scat_dispersion_real
_atom_type_scat_dispersion_imag
_atom_type_scat_source
C C 0.0033 0.0016 'International Tables Vol C Tables 4.2.6.8 and 6.1.1.4'
H H 0.0000 0.0000 'International Tables Vol C Tables 4.2.6.8 and 6.1.1.4'
N N 0.0061 0.0033 'International Tables Vol C Tables 4.2.6.8 and 6.1.1.4'
O O 0.0106 0.0060 'International Tables Vol C Tables 4.2.6.8 and 6.1.1.4'
S S 0.1246 0.1234 'International Tables Vol C Tables 4.2.6.8 and 6.1.1.4'
Co Co 0.3494 0.9721 'International Tables Vol C Tables 4.2.6.8 and 6.1.1.4'

loop_
_geom_angle_atom_site_label_1
_geom_angle_atom_site_label_2
_geom_angle_atom_site_label_3
_geom_angle
O1 Co1 N1 94.1(4)
O1 Co1 O3 90.4(4)
N1 Co1 O3 175.4(4)
O1 Co1 N3 171.1(4)
N1 Co1 N3 90.2(4)
O3 Co1 N3 85.3(4)
O1 Co1 N2 84.8(4)
N1 Co1 N2 88.3(5)
O3 Co1 N2 91.0(4)
N3 Co1 N2 87.6(4)
O1 Co1 S1 91.5(3)
N1 Co1 S1 93.6(3)
O3 Co1 S1 87.3(3)
N3 Co1 S1 96.0(3)
N2 Co1 S1 175.9(4)
C9 S1 Co1 112.2(5)
C23 O1 Co1 112.7(9)
C25 O3 Co1 112.3(10)
C7 N1 C6 111.0(10)
C7 N1 C1 106.2(9)
C6 N1 C1 112.6(11)
C7 N1 Co1 114.4(9)
C6 N1 Co1 107.5(7)
C1 N1 Co1 105.2(7)
C3 N2 C22 114.0(10)
C3 N2 C2 110.3(11)
C22 N2 C2 113.9(10)
C3 N2 Co1 105.6(7)
C22 N2 Co1 104.5(8)
C2 N2 Co1 107.9(8)
C5 N3 C24 116.0(10)
C5 N3 C4 111.4(11)
C24 N3 C4 110.5(9)
C5 N3 Co1 103.1(7)
C24 N3 Co1 105.3(8)
C4 N3 Co1 110.0(8)
C2 C1 N1 109.6(10)
C1 C2 N2 109.3(12)
N2 C3 C4 108.9(11)
C3 C4 N3 108.5(11)
N3 C5 C6 109.9(10)
N1 C6 C5 110.9(11)
N1 C7 C8 115.9(11)
C9 C8 C13 123.1(14)
C9 C8 C7 120.3(14)
C13 C8 C7 116.5(14)
C8 C9 C10 119.3(14)
C8 C9 S1 120.4(11)
C10 C9 S1 120.3(11)
C11 C10 C9 114.9(14)
C11 C10 C14 118.4(14)
C9 C10 C14 126.6(14)
C12 C11 C10 126.8(15)
C11 C12 C13 116.7(15)
C11 C12 C18 123.6(15)
C13 C12 C18 119.7(14)
C8 C13 C12 119.1(14)
C16 C14 C15 106.4(12)
C16 C14 C17 109.4(12)
C15 C14 C17 106.4(11)
C16 C14 C10 112.2(12)
C15 C14 C10 113.6(12)
C17 C14 C10 108.6(12)
C19 C18 C21 107.3(16)
C19 C18 C20 110.6(15)
C21 C18 C20 107.1(15)
C19 C18 C12 114.7(15)
C21 C18 C12 109.8(14)
C20 C18 C12 107.1(15)
N2 C22 C23 110.4(11)
O2 C23 O1 124.3(15)
O2 C23 C22 118.9(15)
O1 C23 C22 116.8(14)
N3 C24 C25 110.3(12)
O4 C25 O3 124.7(16)
O4 C25 C24 119.7(15)
O3 C25 C24 115.5(15)

loop_
_geom_bond_atom_site_label_1
_geom_bond_atom_site_label_2
_geom_bond_distance
Co1 O1 1.927(8)
Co1 N1 1.931(11)
Co1 O3 1.934(8)
Co1 N3 1.939(10)
Co1 N2 1.981(10)
Co1 S1 2.273(4)
S1 C9 1.781(13)
O1 C23 1.29(2)
O2 C23 1.23(2)
O3 C25 1.29(2)
O4 C25 1.23(2)
N1 C7 1.472(13)
N1 C6 1.487(14)
N1 C1 1.497(13)
N2 C3 1.485(13)
N2 C22 1.494(15)
N2 C2 1.512(15)
N3 C5 1.469(13)
N3 C24 1.508(14)
N3 C4 1.527(14)
C1 C2 1.487(14)
C3 C4 1.515(15)
C5 C6 1.520(14)
C7 C8 1.494(15)
C8 C9 1.36(2)
C8 C13 1.40(2)
C9 C10 1.45(2)
C10 C11 1.38(2)
C10 C14 1.56(2)
C11 C12 1.37(2)
C12 C13 1.41(2)
C12 C18 1.57(2)
C14 C16 1.52(2)
C14 C15 1.53(2)
C14 C17 1.56(2)
C18 C19 1.49(2)
C18 C21 1.51(2)
C18 C20 1.53(2)
C22 C23 1.50(2)
C24 C25 1.53(2)
